data_2217615
loop_
_publ_author_name
'B. Thimme Gowda'
'Sabine Foro'
'B. P. Sowmya'
'Hartmut Fuess '

_publ_section_title
;
 2-Methyl-<i>N</i>-(3-methylphenyl)benzamide
;
_journal_coeditor_code OM2212
_journal_issue 2
_journal_name_full 'Acta Crystallographica Section E'
_journal_page_first o541
_journal_page_last o541
_journal_paper_doi 10.1107/S1600536808003103
_journal_volume 64
_journal_year 2008
_chemical_formula_iupac 'C15 H15 N O'
_chemical_formula_moiety 'C15 H15 N O'
_chemical_formula_sum 'C15 H15 N O'
_chemical_formula_weight 225.28
_chemical_name_systematic
;
2-Methyl-<i>N</i>-(3-methylphenyl)benzamide
;
_space_group_IT_number 78
_symmetry_cell_setting tetragonal
_symmetry_space_group_name_Hall 'P 4cw'
_symmetry_space_group_name_H-M 'P 43'
_atom_sites_solution_hydrogens geom
_atom_sites_solution_primary direct
_atom_sites_solution_secondary difmap
_audit_creation_method SHELXL-97
_cell_angle_alpha 90.00
_cell_angle_beta 90.00
_cell_angle_gamma 90.00
_cell_formula_units_Z 4
_cell_length_a 8.931(2)
_cell_length_b 8.931(2)
_cell_length_c 15.816(4)
_cell_measurement_reflns_used 25
_cell_measurement_temperature 299(2)
_cell_measurement_theta_max 19.01
_cell_measurement_theta_min 4.94
_cell_volume 1261.5(5)
_computing_cell_refinement 'CAD-4-PC Version (Enraf--Nonius, 1996)'
_computing_data_collection 'CAD-4-PC Version (Enraf--Nonius, 1996)'
_computing_data_reduction 'REDU4 (Stoe & Cie, 1987)'
_computing_molecular_graphics 'PLATON (Spek, 2003)'
_computing_publication_material 'SHELXL97 (Sheldrick, 2008)'
_computing_structure_refinement 'SHELXL97 (Sheldrick, 2008)'
_computing_structure_solution 'SHELXS97 (Sheldrick, 2008)'
_diffrn_ambient_temperature 299(2)
_diffrn_measured_fraction_theta_full 1.000
_diffrn_measured_fraction_theta_max 1.000
_diffrn_measurement_device_type 'Enraf--Nonius CAD-4'
_diffrn_measurement_method \w/2\q
_diffrn_radiation_monochromator graphite
_diffrn_radiation_source 'fine-focus sealed tube'
_diffrn_radiation_type CuK\a
_diffrn_radiation_wavelength 1.54180
_diffrn_reflns_av_R_equivalents 0.0158
_diffrn_reflns_av_sigmaI/netI 0.0166
_diffrn_reflns_limit_h_max 0
_diffrn_reflns_limit_h_min -10
_diffrn_reflns_limit_k_max 0
_diffrn_reflns_limit_k_min -10
_diffrn_reflns_limit_l_max 3
_diffrn_reflns_limit_l_min -18
_diffrn_reflns_number 1606
_diffrn_reflns_theta_full 66.76
_diffrn_reflns_theta_max 66.76
_diffrn_reflns_theta_min 4.95
_diffrn_standards_decay_% 1.0
_diffrn_standards_interval_time 120
_diffrn_standards_number 3
_exptl_absorpt_coefficient_mu 0.582
_exptl_absorpt_correction_type none
_exptl_crystal_colour colourless
_exptl_crystal_density_diffrn 1.186
_exptl_crystal_density_method 'not measured'
_exptl_crystal_description prism
_exptl_crystal_F_000 480
_exptl_crystal_size_max 0.55
_exptl_crystal_size_mid 0.30
_exptl_crystal_size_min 0.30
_refine_diff_density_max 0.118
_refine_diff_density_min -0.101
_refine_ls_abs_structure_details 'none; Friedel pairs merged'
_refine_ls_extinction_coef 0.0069(14)
_refine_ls_extinction_expression Fc^*^=kFc[1+0.001xFc^2^\l^3^/sin(2\q)]^-1/4^
_refine_ls_extinction_method 'SHELXL97 (Sheldrick, 2008)'
_refine_ls_goodness_of_fit_ref 1.073
_refine_ls_hydrogen_treatment mixed
_refine_ls_matrix_type full
_refine_ls_number_parameters 158
_refine_ls_number_reflns 1168
_refine_ls_number_restraints 2
_refine_ls_restrained_S_all 1.072
_refine_ls_R_factor_all 0.0392
_refine_ls_R_factor_gt 0.0363
_refine_ls_shift/su_max 0.000
_refine_ls_shift/su_mean 0.000
_refine_ls_structure_factor_coef Fsqd
_refine_ls_weighting_details 'calc w=1/[\s^2^(Fo^2^)+(0.0637P)^2^+0.0805P] where P=(Fo^2^+2Fc^2^)/3'
_refine_ls_weighting_scheme calc
_refine_ls_wR_factor_gt 0.0976
_refine_ls_wR_factor_ref 0.1002
_reflns_number_gt 1096
_reflns_number_total 1168
_reflns_threshold_expression I>2\s(I)
_cod_data_source_file om2212.cif
_cod_data_source_block I
_cod_original_cell_volume 1261.5(3)
_cod_database_code 2217615
_cod_database_fobs_code 2217615

loop_
_symmetry_equiv_pos_as_xyz
'x, y, z'
'-x, -y, z+1/2'
'-y, x, z+3/4'
'y, -x, z+1/4'

loop_
_atom_site_type_symbol
_atom_site_label
_atom_site_fract_x
_atom_site_fract_y
_atom_site_fract_z
_atom_site_U_iso_or_equiv
_atom_site_adp_type
_atom_site_calc_flag
_atom_site_refinement_flags
_atom_site_occupancy
C C1 0.3124(3) 0.2503(2) 0.05561(14) 0.0534(5) Uani d . 1
C C2 0.2079(3) 0.2607(3) 0.12012(15) 0.0601(6) Uani d . 1
H H2 0.1629 0.3523 0.1317 0.072 Uiso calc R 1
C C3 0.1696(3) 0.1353(3) 0.16775(15) 0.0681(7) Uani d . 1
C C4 0.2385(4) 0.0013(3) 0.1499(2) 0.0827(9) Uani d . 1
H H4 0.2142 -0.0833 0.1813 0.099 Uiso calc R 1
C C5 0.3424(4) -0.0095(3) 0.0865(2) 0.0874(9) Uani d . 1
H H5 0.3877 -0.1011 0.0752 0.105 Uiso calc R 1
C C6 0.3802(3) 0.1149(3) 0.03921(17) 0.0718(7) Uani d . 1
H H6 0.4512 0.1072 -0.0036 0.086 Uiso calc R 1
C C7 0.3347(2) 0.5195(2) 0.01949(14) 0.0521(5) Uani d . 1
C C8 0.3969(3) 0.6215(3) -0.04697(15) 0.0576(6) Uani d . 1
C C9 0.3085(4) 0.7335(3) -0.08194(17) 0.0729(7) Uani d . 1
C C10 0.3766(6) 0.8318(4) -0.1386(2) 0.1034(12) Uani d . 1
H H10 0.3200 0.9078 -0.1630 0.124 Uiso calc R 1
C C11 0.5257(7) 0.8189(4) -0.1590(3) 0.1172(16) Uani d . 1
H H11A 0.5692 0.8874 -0.1958 0.141 Uiso calc R 1
C C12 0.6101(5) 0.7064(5) -0.1257(3) 0.1091(13) Uani d . 1
H H12A 0.7102 0.6964 -0.1408 0.131 Uiso calc R 1
C C13 0.5459(4) 0.6074(3) -0.0694(2) 0.0774(8) Uani d . 1
H H13 0.6033 0.5307 -0.0463 0.093 Uiso calc R 1
C C14 0.0560(4) 0.1486(5) 0.2363(2) 0.0956(10) Uani d . 1
H H14A -0.0376 0.1807 0.2127 0.115 Uiso calc R 1
H H14B 0.0894 0.2206 0.2773 0.115 Uiso calc R 1
H H14C 0.0431 0.0531 0.2632 0.115 Uiso calc R 1
C C15 0.1464(4) 0.7517(5) -0.0604(3) 0.1053(12) Uani d . 1
H H15A 0.1361 0.7678 -0.0007 0.126 Uiso calc R 1
H H15B 0.0928 0.6629 -0.0763 0.126 Uiso calc R 1
H H15C 0.1064 0.8361 -0.0904 0.126 Uiso calc R 1
N N1 0.3505(2) 0.3731(2) 0.00353(13) 0.0561(5) Uani d D 1
H H1N 0.392(3) 0.350(3) -0.0422(14) 0.067 Uiso d D 1
O O1 0.2763(2) 0.56893(19) 0.08395(11) 0.0681(5) Uani d . 1

loop_
_atom_site_aniso_label
_atom_site_aniso_U_11
_atom_site_aniso_U_22
_atom_site_aniso_U_33
_atom_site_aniso_U_12
_atom_site_aniso_U_13
_atom_site_aniso_U_23
C1 0.0613(12) 0.0547(12) 0.0444(11) -0.0074(9) -0.0062(10) -0.0018(9)
C2 0.0662(13) 0.0625(13) 0.0515(13) -0.0094(10) -0.0007(11) 0.0011(11)
C3 0.0790(16) 0.0749(16) 0.0504(14) -0.0251(13) -0.0092(12) 0.0083(12)
C4 0.112(2) 0.0683(16) 0.0680(17) -0.0192(15) -0.0136(17) 0.0189(14)
C5 0.123(2) 0.0562(14) 0.083(2) 0.0044(15) -0.007(2) 0.0070(15)
C6 0.0897(18) 0.0639(14) 0.0619(16) 0.0042(12) 0.0023(14) -0.0021(12)
C7 0.0558(11) 0.0558(11) 0.0447(11) -0.0033(9) -0.0023(9) -0.0026(9)
C8 0.0721(14) 0.0517(12) 0.0490(12) -0.0063(10) 0.0031(11) -0.0049(10)
C9 0.102(2) 0.0610(14) 0.0560(15) 0.0059(13) -0.0007(14) 0.0014(12)
C10 0.173(4) 0.0676(17) 0.070(2) 0.008(2) 0.016(2) 0.0166(15)
C11 0.180(4) 0.078(2) 0.093(3) -0.043(3) 0.047(3) 0.003(2)
C12 0.111(3) 0.093(2) 0.123(3) -0.033(2) 0.047(3) -0.007(2)
C13 0.0777(17) 0.0716(16) 0.0828(19) -0.0131(13) 0.0141(15) -0.0023(14)
C14 0.107(2) 0.112(2) 0.0678(18) -0.0414(19) 0.0137(18) 0.0095(18)
C15 0.105(3) 0.125(3) 0.086(2) 0.038(2) -0.011(2) 0.012(2)
N1 0.0679(12) 0.0564(10) 0.0440(9) -0.0042(8) 0.0088(9) -0.0027(8)
O1 0.0946(12) 0.0628(10) 0.0468(9) 0.0015(9) 0.0096(9) -0.0054(8)

loop_
_atom_type_symbol
_atom_type_description
_atom_type_scat_dispersion_real
_atom_type_scat_dispersion_imag
_atom_type_scat_source
C C 0.0181 0.0000 'International Tables Vol C Tables 4.2.6.8 and 6.1.1.4'
H H 0.0000 0.0000 'International Tables Vol C Tables 4.2.6.8 and 6.1.1.4'
N N 0.0311 0.0000 'International Tables Vol C Tables 4.2.6.8 and 6.1.1.4'
O O 0.0492 0.0000 'International Tables Vol C Tables 4.2.6.8 and 6.1.1.4'

loop_
_geom_angle_atom_site_label_1
_geom_angle_atom_site_label_2
_geom_angle_atom_site_label_3
_geom_angle
C6 C1 C2 119.6(2)
C6 C1 N1 117.8(2)
C2 C1 N1 122.6(2)
C1 C2 C3 120.6(2)
C1 C2 H2 119.7
C3 C2 H2 119.7
C4 C3 C2 118.6(3)
C4 C3 C14 121.6(3)
C2 C3 C14 119.8(3)
C5 C4 C3 121.0(3)
C5 C4 H4 119.5
C3 C4 H4 119.5
C4 C5 C6 120.4(3)
C4 C5 H5 119.8
C6 C5 H5 119.8
C1 C6 C5 119.8(3)
C1 C6 H6 120.1
C5 C6 H6 120.1
O1 C7 N1 123.5(2)
O1 C7 C8 121.5(2)
N1 C7 C8 114.97(19)
C13 C8 C9 120.7(3)
C13 C8 C7 118.8(2)
C9 C8 C7 120.4(2)
C8 C9 C10 117.5(3)
C8 C9 C15 122.5(3)
C10 C9 C15 120.0(3)
C11 C10 C9 121.4(4)
C11 C10 H10 119.3
C9 C10 H10 119.3
C12 C11 C10 120.5(3)
C12 C11 H11A 119.8
C10 C11 H11A 119.8
C11 C12 C13 119.5(4)
C11 C12 H12A 120.2
C13 C12 H12A 120.2
C12 C13 C8 120.4(3)
C12 C13 H13 119.8
C8 C13 H13 119.8
C3 C14 H14A 109.5
C3 C14 H14B 109.5
H14A C14 H14B 109.5
C3 C14 H14C 109.5
H14A C14 H14C 109.5
H14B C14 H14C 109.5
C9 C15 H15A 109.5
C9 C15 H15B 109.5
H15A C15 H15B 109.5
C9 C15 H15C 109.5
H15A C15 H15C 109.5
H15B C15 H15C 109.5
C7 N1 C1 128.5(2)
C7 N1 H1N 117(2)
C1 N1 H1N 115(2)

loop_
_geom_bond_atom_site_label_1
_geom_bond_atom_site_label_2
_geom_bond_distance
C1 C6 1.377(4)
C1 C2 1.386(3)
C1 N1 1.414(3)
C2 C3 1.392(3)
C2 H2 0.9300
C3 C4 1.375(5)
C3 C14 1.490(5)
C4 C5 1.369(5)
C4 H4 0.9300
C5 C6 1.381(4)
C5 H5 0.9300
C6 H6 0.9300
C7 O1 1.227(3)
C7 N1 1.339(3)
C7 C8 1.498(3)
C8 C13 1.382(4)
C8 C9 1.389(4)
C9 C10 1.394(5)
C9 C15 1.496(5)
C10 C11 1.375(7)
C10 H10 0.9300
C11 C12 1.361(7)
C11 H11A 0.9300
C12 C13 1.380(5)
C12 H12A 0.9300
C13 H13 0.9300
C14 H14A 0.9600
C14 H14B 0.9600
C14 H14C 0.9600
C15 H15A 0.9600
C15 H15B 0.9600
C15 H15C 0.9600
N1 H1N 0.837(18)

loop_
_geom_hbond_atom_site_label_D
_geom_hbond_atom_site_label_H
_geom_hbond_atom_site_label_A
_geom_hbond_site_symmetry_A
_geom_hbond_distance_DH
_geom_hbond_distance_HA
_geom_hbond_distance_DA
_geom_hbond_angle_DHA
N1 H1N O1 3_654 0.837(18) 2.10(2) 2.908(3) 163(3)

loop_
_geom_torsion_atom_site_label_1
_geom_torsion_atom_site_label_2
_geom_torsion_atom_site_label_3
_geom_torsion_atom_site_label_4
_geom_torsion
C6 C1 C2 C3 -0.7(3)
N1 C1 C2 C3 177.5(2)
C1 C2 C3 C4 0.5(4)
C1 C2 C3 C14 -179.5(3)
C2 C3 C4 C5 -0.2(4)
C14 C3 C4 C5 179.8(3)
C3 C4 C5 C6 0.1(5)
C2 C1 C6 C5 0.7(4)
N1 C1 C6 C5 -177.7(3)
C4 C5 C6 C1 -0.4(5)
O1 C7 C8 C13 122.6(3)
N1 C7 C8 C13 -56.2(3)
O1 C7 C8 C9 -53.9(3)
N1 C7 C8 C9 127.4(2)
C13 C8 C9 C10 -1.3(4)
C7 C8 C9 C10 175.1(3)
C13 C8 C9 C15 179.2(3)
C7 C8 C9 C15 -4.4(4)
C8 C9 C10 C11 -0.1(5)
C15 C9 C10 C11 179.4(4)
C9 C10 C11 C12 1.7(6)
C10 C11 C12 C13 -1.7(7)
C11 C12 C13 C8 0.3(6)
C9 C8 C13 C12 1.3(5)
C7 C8 C13 C12 -175.2(3)
O1 C7 N1 C1 -3.0(4)
C8 C7 N1 C1 175.7(2)
C6 C1 N1 C7 -159.7(2)
C2 C1 N1 C7 22.0(4)

loop_
_cod_related_entry_id
_cod_related_entry_database
_cod_related_entry_code
1 ChemSpider 85987
